data_2002480
loop_
_publ_author_name
'Bluhm, K'
'Mueller-Buschbaum, Hk'
'Walz, L'

_publ_section_title
;
Eine synthetische Variante des Hulstit-Typs: Ni5.33 Sb0.67 B2 O10
;
_journal_name_full 'Journal of the Less-Common Metals'
_journal_page_first 339
_journal_page_last 345
_journal_paper_doi 10.1016/0022-5088(90)90069-V
_journal_volume 158
_journal_year 1990
_chemical_formula_structural 'Ni5.33 Sb0.67 (B2 O10)'
_chemical_formula_sum 'B2 Ni5.33 O10 Sb0.67'
_chemical_name_systematic 'Nickel antimony borate (5.3/0.7/2)'
_space_group_IT_number 10
_symmetry_cell_setting monoclinic
_symmetry_Int_Tables_number 10
_symmetry_space_group_name_Hall '-P 2y'
_symmetry_space_group_name_H-M 'P 1 2/m 1'
_cell_angle_alpha 90
_cell_angle_beta 94.49(2)
_cell_angle_gamma 90
_cell_formula_units_Z 1
_cell_length_a 5.355(2)
_cell_length_b 3.021(2)
_cell_length_c 10.563(4)
_cell_volume 170.4
_refine_ls_R_factor_all 0.071
_cod_original_formula_sum 'B2 Ni5.33 O10 Sb.67'
_cod_database_code 2002480

loop_
_symmetry_equiv_pos_as_xyz
x,y,z
-x,y,-z
-x,-y,-z
x,-y,z

loop_
_atom_site_label
_atom_site_type_symbol
_atom_site_symmetry_multiplicity
_atom_site_Wyckoff_symbol
_atom_site_fract_x
_atom_site_fract_y
_atom_site_fract_z
_atom_site_occupancy
_atom_site_attached_hydrogens
_atom_site_calc_flag
Sb1 Sb5+ 1 a 0. 0. 0. 0.67 0 d
Ni1 Ni2+ 1 a 0. 0. 0. 0.33 0 d
Ni2 Ni2+ 1 c 0. 0. 0.5 1. 0 d
Ni3 Ni2+ 1 e 0.5 0.5 0. 1. 0 d
Ni4 Ni2+ 1 g 0.5 0. 0.5 1. 0 d
Ni5 Ni2+ 2 n 0.2154(5) 0.5 0.2814(3) 1. 0 d
B1 B3+ 2 m 0.291(4) 0. 0.763(2) 1. 0 d
O1 O2- 2 m 0.491(2) 0. 0.300(1) 1. 0 d
O2 O2- 2 n 0.246(3) 0.5 0.470(1) 1. 0 d
O3 O2- 2 m 0.056(2) 0. 0.699(1) 1. 0 d
O4 O2- 2 m 0.311(2) 0. 0.895(1) 1. 0 d
O5 O2- 2 n 0.181(3) 0.5 0.094(1) 1. 0 d

loop_
_atom_type_symbol
_atom_type_oxidation_number
Sb5+ 5.000
Ni2+ 2.000
B3+ 3.000
O2- -2.000
